data_2012192
loop_
_publ_author_name
'Parvez, Masood'
'Yadav, Veejendra K.'
'Balamurugan, Rengarajan'

_publ_section_title
;
 \p-Facial selectivities of diastereotopic ketones:
 <i>p</i>-bromobenzoates of 4-hetero-1-decalinols
;
_journal_issue 9
_journal_name_full 'Acta Crystallographica Section C'
_journal_page_first 1084
_journal_page_last 1088
_journal_paper_doi 10.1107/S0108270101009544
_journal_volume 57
_journal_year 2001
_chemical_formula_moiety 'C16 H19 Br O2 S'
_chemical_formula_sum 'C16 H19 Br O2 S'
_chemical_formula_weight 355.28
_chemical_name_common 'trans-4-thia-1-decalinol p-bromobenzoate'
_chemical_name_systematic 'trans-4-thia-1-decalinyl p-bromobenzoate'
_space_group_IT_number 4
_symmetry_cell_setting monoclinic
_symmetry_space_group_name_Hall 'P 2yb'
_symmetry_space_group_name_H-M 'P 1 21 1'
_audit_creation_method SHELXL97
_cell_angle_alpha 90
_cell_angle_beta 92.70(2)
_cell_angle_gamma 90
_cell_formula_units_Z 2
_cell_length_a 8.886(2)
_cell_length_b 5.3714(9)
_cell_length_c 16.599(3)
_cell_measurement_reflns_used 25
_cell_measurement_temperature 293(2)
_cell_measurement_theta_max 25
_cell_measurement_theta_min 15
_cell_volume 791.4(3)
_computing_cell_refinement 'CAD-4 Software'
_computing_data_collection 'CAD-4 Software (Enraf-Nonius, 1989)'
_computing_data_reduction 'TEXSAN (Molecular Structure Corporation, 1994)'
_computing_molecular_graphics 'ORTEPII (Johnson, 1976)'
_computing_publication_material SHELXL97
_computing_structure_refinement 'SHELXL97 (Sheldrick, 1997)'
_computing_structure_solution 'SAPI91 (Fan, 1991)'
_diffrn_ambient_temperature 293(2)
_diffrn_measured_fraction_theta_full .999
_diffrn_measured_fraction_theta_max .999
_diffrn_measurement_device_type 'Enraf-Nonius CAD-4'
_diffrn_measurement_method \w/2\q
_diffrn_radiation_monochromator graphite
_diffrn_radiation_source 'fine-focus sealed tube'
_diffrn_radiation_type CuK\a
_diffrn_radiation_wavelength 1.54178
_diffrn_reflns_av_R_equivalents .014
_diffrn_reflns_av_sigmaI/netI .013
_diffrn_reflns_limit_h_max 10
_diffrn_reflns_limit_h_min 0
_diffrn_reflns_limit_k_max 5
_diffrn_reflns_limit_k_min -6
_diffrn_reflns_limit_l_max 19
_diffrn_reflns_limit_l_min -19
_diffrn_reflns_number 2984
_diffrn_reflns_theta_full 67.93
_diffrn_reflns_theta_max 68.0
_diffrn_reflns_theta_min 5.0
_diffrn_standards_decay_% <0.1
_diffrn_standards_interval_count 200
_diffrn_standards_number 3
_exptl_absorpt_coefficient_mu 4.76
_exptl_absorpt_correction_T_max .39
_exptl_absorpt_correction_T_min .28
_exptl_absorpt_correction_type empirical
_exptl_absorpt_process_details '\y-scan (3 reflections) (North et al., 1968)'
_exptl_crystal_colour colourless
_exptl_crystal_density_diffrn 1.491
_exptl_crystal_density_meas ?
_exptl_crystal_density_method 'not measured'
_exptl_crystal_description prismatic
_exptl_crystal_F_000 364
_exptl_crystal_size_max .40
_exptl_crystal_size_mid .25
_exptl_crystal_size_min .20
_refine_diff_density_max .38
_refine_diff_density_min -.52
_refine_ls_abs_structure_details 'Flack (1983)'
_refine_ls_abs_structure_Flack -.05(3)
_refine_ls_extinction_coef .0237(16)
_refine_ls_extinction_method 'SHELXL97 (Sheldrick, 1997)'
_refine_ls_goodness_of_fit_ref 1.04
_refine_ls_hydrogen_treatment constr
_refine_ls_matrix_type full
_refine_ls_number_parameters 182
_refine_ls_number_reflns 2797
_refine_ls_number_restraints 1
_refine_ls_restrained_S_all 1.03
_refine_ls_R_factor_all .051
_refine_ls_R_factor_gt .048
_refine_ls_shift/su_max <0.001
_refine_ls_shift/su_mean .00
_refine_ls_structure_factor_coef Fsqd
_refine_ls_weighting_details 'calc w = 1/[\s^2^(Fo^2^)+(0.08P)^2^+0.65P] where P=(Fo^2^+2Fc^2^)/3'
_refine_ls_weighting_scheme calc
_refine_ls_wR_factor_ref .133
_reflns_number_gt 2563
_reflns_number_total 2797
_reflns_threshold_expression I>2\s(I)
_cod_data_source_file da1192.cif
_cod_data_source_block XX
_cod_depositor_comments
;
The following automatic conversions were performed:

'_exptl_crystal_density_meas' value 'not measured' was changed to '?'
- the value is perceived as not measured.

Automatic conversion script
Id: cif_fix_values 3008 2015-01-20 13:52:24Z robertas 
;
_cod_original_sg_symbol_H-M 'P 21'
_cod_database_code 2012192
_cod_database_fobs_code 2012192

loop_
_symmetry_equiv_pos_as_xyz
'x, y, z'
'-x, y+1/2, -z'

loop_
_atom_site_label
_atom_site_fract_x
_atom_site_fract_y
_atom_site_fract_z
_atom_site_U_iso_or_equiv
_atom_site_adp_type
_atom_site_calc_flag
_atom_site_refinement_flags
_atom_site_occupancy
_atom_site_disorder_assembly
_atom_site_disorder_group
_atom_site_type_symbol
Br1 -.32605(6) -.09427(17) .57524(4) .0915(3) Uani d . 1 . . Br
S1 .29850(18) -.3767(3) .02450(7) .0716(4) Uani d . 1 . . S
O1 .0979(3) -.0869(7) .24798(16) .0512(7) Uani d . 1 . . O
O2 -.0165(5) .2766(8) .2242(3) .0870(13) Uani d . 1 . . O
C1 .1403(6) -.1702(12) .0246(3) .0691(15) Uani d . 1 . . C
H1A .1732 -.0021 .0134 .083 Uiso calc R 1 . . H
H1B .0670 -.2188 -.0176 .083 Uiso calc R 1 . . H
C2 .0670(5) -.1755(11) .1060(3) .0625(14) Uani d . 1 . . C
H2A -.0239 -.0751 .1030 .075 Uiso calc R 1 . . H
H2B .0388 -.3451 .1186 .075 Uiso calc R 1 . . H
C3 .1739(4) -.0765(10) .1719(2) .0488(9) Uani d . 1 . . C
H3 .1999 .0966 .1599 .059 Uiso calc R 1 . . H
C4 .3172(5) -.2278(8) .1853(2) .0447(9) Uani d . 1 . . C
H4 .2886 -.3983 .1990 .054 Uiso calc R 1 . . H
C5 .4182(5) -.1259(11) .2546(3) .0550(10) Uani d . 1 . . C
H5A .4444 .0452 .2429 .066 Uiso calc R 1 . . H
H5B .3629 -.1265 .3036 .066 Uiso calc R 1 . . H
C6 .5607(5) -.2754(13) .2683(3) .0667(14) Uani d . 1 . . C
H6A .5355 -.4439 .2837 .080 Uiso calc R 1 . . H
H6B .6221 -.2019 .3119 .080 Uiso calc R 1 . . H
C7 .6499(6) -.2815(14) .1917(4) .0760(16) Uani d . 1 . . C
H7A .6824 -.1145 .1787 .091 Uiso calc R 1 . . H
H7B .7388 -.3845 .2005 .091 Uiso calc R 1 . . H
C8 .5521(6) -.3860(12) .1218(3) .0698(14) Uani d . 1 . . C
H8A .5279 -.5584 .1329 .084 Uiso calc R 1 . . H
H8B .6079 -.3815 .0730 .084 Uiso calc R 1 . . H
C9 .4066(5) -.2382(9) .1086(3) .0521(10) Uani d . 1 . . C
H9 .4329 -.0676 .0937 .062 Uiso calc R 1 . . H
C10 .0045(5) .0959(10) .2649(3) .0526(11) Uani d . 1 . . C
C11 -.0737(4) .0460(9) .3406(3) .0468(10) Uani d . 1 . . C
C12 -.0441(5) -.1642(9) .3862(3) .0504(11) Uani d . 1 . . C
H12 .0265 -.2794 .3700 .060 Uiso calc R 1 . . H
C13 -.1197(5) -.2043(10) .4567(3) .0559(12) Uani d . 1 . . C
H13 -.0989 -.3445 .4881 .067 Uiso calc R 1 . . H
C14 -.2245(5) -.0359(10) .4791(3) .0565(12) Uani d . 1 . . C
C15 -.2567(6) .1731(12) .4354(3) .0677(14) Uani d . 1 . . C
H15 -.3286 .2854 .4520 .081 Uiso calc R 1 . . H
C16 -.1798(5) .2168(10) .3648(3) .0613(12) Uani d . 1 . . C
H16 -.1999 .3594 .3344 .074 Uiso calc R 1 . . H

loop_
_atom_site_aniso_label
_atom_site_aniso_U_11
_atom_site_aniso_U_22
_atom_site_aniso_U_33
_atom_site_aniso_U_12
_atom_site_aniso_U_13
_atom_site_aniso_U_23
Br1 .0710(4) .1398(7) .0671(4) -.0211(4) .0381(3) -.0163(4)
S1 .0916(10) .0786(9) .0463(6) -.0072(7) .0204(6) -.0129(6)
O1 .0470(14) .0640(17) .0443(14) .0101(16) .0201(11) .0065(15)
O2 .096(3) .078(3) .091(3) .030(2) .041(2) .032(2)
C1 .065(3) .097(4) .045(2) -.015(3) .005(2) .003(2)
C2 .049(2) .091(4) .048(2) -.006(2) .0052(19) .010(2)
C3 .0449(19) .063(3) .0400(19) -.004(2) .0176(15) .007(2)
C4 .043(2) .051(2) .0410(19) -.0018(17) .0144(17) .0011(17)
C5 .051(2) .068(3) .047(2) -.005(2) .0095(17) -.004(2)
C6 .043(2) .098(4) .059(3) .002(3) .006(2) .009(3)
C7 .046(3) .103(4) .081(4) .016(3) .021(3) .023(3)
C8 .068(3) .078(3) .066(3) .021(3) .032(3) .009(3)
C9 .056(3) .057(3) .045(2) .001(2) .0213(19) .0021(19)
C10 .042(2) .064(3) .053(2) .0070(19) .0138(18) .006(2)
C11 .035(2) .056(2) .050(2) .0044(17) .0107(17) -.0007(19)
C12 .042(2) .061(3) .049(2) .0079(19) .0136(17) .0001(18)
C13 .051(2) .071(3) .046(2) .000(2) .011(2) .003(2)
C14 .041(2) .077(4) .053(2) -.009(2) .0156(18) -.010(2)
C15 .044(2) .086(4) .075(3) .011(2) .020(2) -.016(3)
C16 .048(2) .067(3) .070(3) .014(2) .014(2) .000(2)

loop_
_atom_type_symbol
_atom_type_description
_atom_type_scat_dispersion_real
_atom_type_scat_dispersion_imag
_atom_type_scat_source
C C .0181 .0091 'International Tables Vol C Tables 4.2.6.8 and 6.1.1.4'
H H .0000 .0000 'International Tables Vol C Tables 4.2.6.8 and 6.1.1.4'
O O .0492 .0322 'International Tables Vol C Tables 4.2.6.8 and 6.1.1.4'
S S .3331 .5567 'International Tables Vol C Tables 4.2.6.8 and 6.1.1.4'
Br Br -.6763 1.2805 'International Tables Vol C Tables 4.2.6.8 and 6.1.1.4'

loop_
_geom_angle_atom_site_label_1
_geom_angle_atom_site_label_2
_geom_angle_atom_site_label_3
_geom_angle
_geom_angle_publ_flag
C1 S1 C9 97.6(2) y
C10 O1 C3 118.3(4) y
C2 C1 S1 111.0(4) n
C2 C1 H1A 109.4 n
S1 C1 H1A 109.4 n
C2 C1 H1B 109.4 n
S1 C1 H1B 109.4 n
H1A C1 H1B 108.0 n
C3 C2 C1 110.7(4) n
C3 C2 H2A 109.5 n
C1 C2 H2A 109.5 n
C3 C2 H2B 109.5 n
C1 C2 H2B 109.5 n
H2A C2 H2B 108.1 n
O1 C3 C2 108.2(3) n
O1 C3 C4 105.7(3) n
C2 C3 C4 114.3(4) n
O1 C3 H3 109.5 n
C2 C3 H3 109.5 n
C4 C3 H3 109.5 n
C3 C4 C5 112.2(4) n
C3 C4 C9 111.2(3) n
C5 C4 C9 109.2(3) n
C3 C4 H4 108.0 n
C5 C4 H4 108.0 n
C9 C4 H4 108.0 n
C6 C5 C4 112.5(4) n
C6 C5 H5A 109.1 n
C4 C5 H5A 109.1 n
C6 C5 H5B 109.1 n
C4 C5 H5B 109.1 n
H5A C5 H5B 107.8 n
C5 C6 C7 110.5(4) n
C5 C6 H6A 109.5 n
C7 C6 H6A 109.5 n
C5 C6 H6B 109.5 n
C7 C6 H6B 109.5 n
H6A C6 H6B 108.1 n
C8 C7 C6 110.0(4) n
C8 C7 H7A 109.7 n
C6 C7 H7A 109.7 n
C8 C7 H7B 109.7 n
C6 C7 H7B 109.7 n
H7A C7 H7B 108.2 n
C7 C8 C9 111.5(5) n
C7 C8 H8A 109.3 n
C9 C8 H8A 109.3 n
C7 C8 H8B 109.3 n
C9 C8 H8B 109.3 n
H8A C8 H8B 108.0 n
C8 C9 C4 111.6(4) n
C8 C9 S1 108.2(4) n
C4 C9 S1 112.2(3) n
C8 C9 H9 108.3 n
C4 C9 H9 108.3 n
S1 C9 H9 108.3 n
O2 C10 O1 124.5(4) n
O2 C10 C11 123.9(4) n
O1 C10 C11 111.6(4) n
C12 C11 C16 119.8(4) n
C12 C11 C10 121.8(4) n
C16 C11 C10 118.4(4) n
C11 C12 C13 120.1(4) n
C11 C12 H12 120.0 n
C13 C12 H12 120.0 n
C14 C13 C12 119.3(5) n
C14 C13 H13 120.4 n
C12 C13 H13 120.4 n
C15 C14 C13 122.2(4) n
C15 C14 Br1 119.3(4) n
C13 C14 Br1 118.6(4) n
C14 C15 C16 119.0(5) n
C14 C15 H15 120.5 n
C16 C15 H15 120.5 n
C11 C16 C15 119.7(5) n
C11 C16 H16 120.2 n
C15 C16 H16 120.2 n

loop_
_geom_bond_atom_site_label_1
_geom_bond_atom_site_label_2
_geom_bond_site_symmetry_2
_geom_bond_distance
_geom_bond_publ_flag
Br1 C14 . 1.897(4) y
S1 C1 . 1.790(6) y
S1 C9 . 1.816(5) y
O1 C10 . 1.324(6) y
O1 C3 . 1.462(4) y
O2 C10 . 1.193(6) y
C1 C2 . 1.527(7) n
C1 H1A . .9700 n
C1 H1B . .9700 n
C2 C3 . 1.512(6) n
C2 H2A . .9700 n
C2 H2B . .9700 n
C3 C4 . 1.518(6) n
C3 H3 . .9800 n
C4 C5 . 1.527(6) n
C4 C9 . 1.533(5) n
C4 H4 . .9800 n
C5 C6 . 1.507(7) n
C5 H5A . .9700 n
C5 H5B . .9700 n
C6 C7 . 1.530(7) n
C6 H6A . .9700 n
C6 H6B . .9700 n
C7 C8 . 1.524(9) n
C7 H7A . .9700 n
C7 H7B . .9700 n
C8 C9 . 1.524(7) n
C8 H8A . .9700 n
C8 H8B . .9700 n
C9 H9 . .9800 n
C10 C11 . 1.488(6) n
C11 C12 . 1.378(6) n
C11 C16 . 1.388(6) n
C12 C13 . 1.393(6) n
C12 H12 . .9300 n
C13 C14 . 1.362(7) n
C13 H13 . .9300 n
C14 C15 . 1.359(8) n
C15 C16 . 1.404(8) n
C15 H15 . .9300 n
C16 H16 . .9300 n

loop_
_geom_torsion_atom_site_label_1
_geom_torsion_atom_site_label_2
_geom_torsion_atom_site_label_3
_geom_torsion_atom_site_label_4
_geom_torsion
_geom_torsion_publ_flag
C9 S1 C1 C2 -58.3(4) n
S1 C1 C2 C3 64.7(5) n
C10 O1 C3 C2 -82.3(5) n
C10 O1 C3 C4 154.9(4) n
C1 C2 C3 O1 -179.8(4) n
C1 C2 C3 C4 -62.3(6) n
O1 C3 C4 C5 -58.9(5) n
C2 C3 C4 C5 -177.7(4) n
O1 C3 C4 C9 178.5(4) n
C2 C3 C4 C9 59.6(5) n
C3 C4 C5 C6 180.0(4) n
C9 C4 C5 C6 -56.3(5) n
C4 C5 C6 C7 58.0(6) n
C5 C6 C7 C8 -56.7(7) n
C6 C7 C8 C9 56.2(6) n
C7 C8 C9 C4 -56.1(6) n
C7 C8 C9 S1 -180.0(4) n
C3 C4 C9 C8 179.0(4) n
C5 C4 C9 C8 54.7(5) n
C3 C4 C9 S1 -59.4(4) n
C5 C4 C9 S1 176.2(3) n
C1 S1 C9 C8 179.7(3) n
C1 S1 C9 C4 56.2(4) n
C3 O1 C10 O2 -4.1(7) n
C3 O1 C10 C11 174.8(4) n
O2 C10 C11 C12 -179.1(5) n
O1 C10 C11 C12 2.0(6) n
O2 C10 C11 C16 1.3(8) n
O1 C10 C11 C16 -177.6(4) n
C16 C11 C12 C13 -.4(7) n
C10 C11 C12 C13 -180.0(5) n
C11 C12 C13 C14 1.0(7) n
C12 C13 C14 C15 -.9(7) n
C12 C13 C14 Br1 -180.0(4) n
C13 C14 C15 C16 .1(8) n
Br1 C14 C15 C16 179.2(4) n
C12 C11 C16 C15 -.4(7) n
C10 C11 C16 C15 179.2(5) n
C14 C15 C16 C11 .5(8) n

loop_
_cod_related_entry_id
_cod_related_entry_database
_cod_related_entry_code
1 ChemSpider 21182057
